data_7030997
loop_
_publ_author_name
'Adler Ya\~nez, Ra\'ul A'
'Kehr, Gerald'
'Daniliuc, Constantin G.'
'Schirmer, Birgitta'
'Erker, Gerhard'

_publ_section_title
;
 Formation of a dihydroborole by catalytic isomerization of a
 divinylborane.
;
_journal_issue 28
_journal_name_full 'Dalton transactions (Cambridge, England : 2003)'
_journal_page_first 10794
_journal_page_last 10800
_journal_paper_doi 10.1039/c4dt01423e
_journal_volume 43
_journal_year 2014
_chemical_formula_sum 'C19 H7 B F10 O'
_chemical_formula_weight 452.06
_chemical_name_systematic
; 
 ? 
;
_space_group_IT_number 2
_symmetry_cell_setting triclinic
_symmetry_space_group_name_Hall '-P 1'
_symmetry_space_group_name_H-M 'P -1'
_atom_sites_solution_hydrogens geom
_atom_sites_solution_primary direct
_atom_sites_solution_secondary difmap
_audit_creation_method SHELXL-97
_cell_angle_alpha 117.035(3)
_cell_angle_beta 93.834(3)
_cell_angle_gamma 95.053(2)
_cell_formula_units_Z 2
_cell_length_a 7.5636(2)
_cell_length_b 11.1442(5)
_cell_length_c 11.3520(6)
_cell_measurement_reflns_used 2528
_cell_measurement_temperature 223(2)
_cell_measurement_theta_max 68.25
_cell_measurement_theta_min 0.88
_cell_volume 842.81(7)
_computing_cell_refinement 'Collect (Nonius B.V., 1998)'
_computing_data_collection 'Collect (Nonius B.V., 1998)'
_computing_data_reduction 'Denzo-SMN (Otwinowski & Minor, 1997)'
_computing_molecular_graphics 'XP (BrukerAXS, 2000)'
_computing_publication_material 'SHELXL-97 (Sheldrick, 1997)'
_computing_structure_refinement 'SHELXL-97 (Sheldrick, 1997)'
_computing_structure_solution 'SHELXS-97 (Sheldrick, 1990)'
_diffrn_ambient_temperature 223(2)
_diffrn_measured_fraction_theta_full 0.956
_diffrn_measured_fraction_theta_max 0.956
_diffrn_measurement_device_type 'Nonius KappaCCD APEXII'
_diffrn_measurement_method '\w and \f scans'
_diffrn_radiation_monochromator graphite
_diffrn_radiation_source 'fine-focus sealed tube'
_diffrn_radiation_type CuK\a
_diffrn_radiation_wavelength 1.54178
_diffrn_reflns_av_R_equivalents 0.036
_diffrn_reflns_av_sigmaI/netI 0.0216
_diffrn_reflns_limit_h_max 8
_diffrn_reflns_limit_h_min 0
_diffrn_reflns_limit_k_max 13
_diffrn_reflns_limit_k_min -13
_diffrn_reflns_limit_l_max 13
_diffrn_reflns_limit_l_min -13
_diffrn_reflns_number 9196
_diffrn_reflns_theta_full 66.75
_diffrn_reflns_theta_max 66.75
_diffrn_reflns_theta_min 4.49
_exptl_absorpt_coefficient_mu 1.670
_exptl_absorpt_correction_T_max 0.8508
_exptl_absorpt_correction_T_min 0.6170
_exptl_absorpt_correction_type multi-scan
_exptl_absorpt_process_details 'Denzo (Otwinowski, Borek, Majewski & Minor, 2003)'
_exptl_crystal_colour colourless
_exptl_crystal_density_diffrn 1.781
_exptl_crystal_density_method 'not measured'
_exptl_crystal_description prism
_exptl_crystal_F_000 448
_exptl_crystal_size_max 0.32
_exptl_crystal_size_mid 0.24
_exptl_crystal_size_min 0.10
_refine_diff_density_max 0.242
_refine_diff_density_min -0.240
_refine_diff_density_rms 0.047
_refine_ls_extinction_method none
_refine_ls_goodness_of_fit_ref 1.037
_refine_ls_hydrogen_treatment constr
_refine_ls_matrix_type full
_refine_ls_number_parameters 280
_refine_ls_number_reflns 2852
_refine_ls_number_restraints 0
_refine_ls_restrained_S_all 1.037
_refine_ls_R_factor_all 0.0382
_refine_ls_R_factor_gt 0.0371
_refine_ls_shift/su_max 0.000
_refine_ls_shift/su_mean 0.000
_refine_ls_structure_factor_coef Fsqd
_refine_ls_weighting_details 'calc w=1/[\s^2^(Fo^2^)+(0.0571P)^2^+0.2892P] where P=(Fo^2^+2Fc^2^)/3'
_refine_ls_weighting_scheme calc
_refine_ls_wR_factor_gt 0.0984
_refine_ls_wR_factor_ref 0.0997
_reflns_number_gt 2721
_reflns_number_total 2852
_reflns_threshold_expression >2sigma(I)
_cod_data_source_file c4dt01423e2.cif
_cod_data_source_block erk6640
_cod_depositor_comments 'Adding full bibliography for 7030994--7030997.cif.'
_cod_original_cell_volume 842.81(6)
_cod_original_sg_symbol_H-M P-1
_cod_database_code 7030997

loop_
_symmetry_equiv_pos_as_xyz
'x, y, z'
'-x, -y, -z'

loop_
_atom_site_label
_atom_site_type_symbol
_atom_site_fract_x
_atom_site_fract_y
_atom_site_fract_z
_atom_site_U_iso_or_equiv
_atom_site_adp_type
_atom_site_occupancy
_atom_site_symmetry_multiplicity
_atom_site_calc_flag
_atom_site_refinement_flags
O1 O 0.33477(14) 0.58009(10) 0.49632(10) 0.0332(2) Uani 1 1 d .
B1 B 0.2499(2) 0.58615(17) 0.39279(16) 0.0302(3) Uani 1 1 d .
C1 C 0.4443(2) 0.69415(15) 0.60510(15) 0.0363(3) Uani 1 1 d .
H1A H 0.4004 0.7786 0.6169 0.044 Uiso 1 1 calc R
H1B H 0.5676 0.6974 0.5839 0.044 Uiso 1 1 calc R
C2 C 0.44145(19) 0.68362(15) 0.73268(15) 0.0324(3) Uani 1 1 d .
C3 C 0.3648(2) 0.56871(16) 0.73747(16) 0.0366(3) Uani 1 1 d .
H3 H 0.3086 0.4936 0.6590 0.044 Uiso 1 1 calc R
C4 C 0.3707(2) 0.56411(18) 0.85822(17) 0.0446(4) Uani 1 1 d .
H4 H 0.3181 0.4860 0.8610 0.054 Uiso 1 1 calc R
C5 C 0.4532(3) 0.6735(2) 0.97350(18) 0.0504(4) Uani 1 1 d .
H5 H 0.4574 0.6699 1.0547 0.060 Uiso 1 1 calc R
C6 C 0.5297(3) 0.78851(19) 0.96965(17) 0.0493(4) Uani 1 1 d .
H6 H 0.5858 0.8632 1.0484 0.059 Uiso 1 1 calc R
C7 C 0.5240(2) 0.79438(17) 0.85004(16) 0.0408(4) Uani 1 1 d .
H7 H 0.5759 0.8731 0.8480 0.049 Uiso 1 1 calc R
C11 C 0.14250(19) 0.44944(15) 0.27970(14) 0.0318(3) Uani 1 1 d .
F12 F 0.06979(14) 0.36231(10) 0.42833(10) 0.0470(3) Uani 1 1 d .
C12 C 0.0634(2) 0.34610(16) 0.30308(16) 0.0349(3) Uani 1 1 d .
F13 F -0.10515(14) 0.13142(10) 0.23344(13) 0.0591(3) Uani 1 1 d .
C13 C -0.0274(2) 0.22559(16) 0.20431(19) 0.0420(4) Uani 1 1 d .
F14 F -0.12601(17) 0.08692(11) -0.02339(12) 0.0700(4) Uani 1 1 d .
C14 C -0.0395(2) 0.20337(17) 0.07410(18) 0.0481(4) Uani 1 1 d .
F15 F 0.0288(2) 0.28072(13) -0.08076(11) 0.0765(4) Uani 1 1 d .
C15 C 0.0373(3) 0.30177(18) 0.04573(17) 0.0484(4) Uani 1 1 d .
F16 F 0.19770(16) 0.51339(10) 0.11137(10) 0.0531(3) Uani 1 1 d .
C16 C 0.1245(2) 0.42182(16) 0.14688(16) 0.0385(4) Uani 1 1 d .
C21 C 0.25346(19) 0.72231(14) 0.37843(14) 0.0306(3) Uani 1 1 d .
F22 F -0.05916(12) 0.71419(10) 0.37746(11) 0.0460(3) Uani 1 1 d .
C22 C 0.0981(2) 0.77586(15) 0.37028(14) 0.0324(3) Uani 1 1 d .
F23 F -0.06036(13) 0.93955(10) 0.34888(10) 0.0477(3) Uani 1 1 d .
C23 C 0.0933(2) 0.89069(15) 0.35363(14) 0.0337(3) Uani 1 1 d .
F24 F 0.24779(14) 1.06369(9) 0.32105(11) 0.0493(3) Uani 1 1 d .
C24 C 0.2496(2) 0.95346(14) 0.33964(15) 0.0348(3) Uani 1 1 d .
F25 F 0.55973(13) 0.96220(10) 0.32778(10) 0.0476(3) Uani 1 1 d .
C25 C 0.4075(2) 0.90233(15) 0.34406(14) 0.0338(3) Uani 1 1 d .
F26 F 0.56563(12) 0.74469(10) 0.37115(11) 0.0457(3) Uani 1 1 d .
C26 C 0.4078(2) 0.78992(15) 0.36529(14) 0.0325(3) Uani 1 1 d .

loop_
_atom_site_aniso_label
_atom_site_aniso_U_11
_atom_site_aniso_U_22
_atom_site_aniso_U_33
_atom_site_aniso_U_23
_atom_site_aniso_U_13
_atom_site_aniso_U_12
O1 0.0385(6) 0.0286(5) 0.0304(5) 0.0142(4) -0.0048(4) -0.0015(4)
B1 0.0291(8) 0.0324(8) 0.0311(8) 0.0166(7) 0.0037(6) 0.0034(6)
C1 0.0424(8) 0.0305(7) 0.0326(8) 0.0149(6) -0.0060(6) -0.0055(6)
C2 0.0319(7) 0.0329(7) 0.0324(8) 0.0153(6) 0.0006(6) 0.0055(6)
C3 0.0389(8) 0.0348(8) 0.0369(8) 0.0175(7) 0.0025(6) 0.0046(6)
C4 0.0527(10) 0.0457(9) 0.0454(9) 0.0286(8) 0.0095(8) 0.0090(8)
C5 0.0611(11) 0.0621(11) 0.0353(9) 0.0274(8) 0.0081(8) 0.0144(9)
C6 0.0564(11) 0.0515(10) 0.0308(8) 0.0124(7) -0.0017(7) 0.0048(8)
C7 0.0456(9) 0.0371(8) 0.0354(8) 0.0148(7) -0.0012(7) 0.0003(7)
C11 0.0324(7) 0.0318(7) 0.0316(8) 0.0155(6) 0.0002(6) 0.0048(6)
F12 0.0575(6) 0.0456(5) 0.0436(5) 0.0276(5) 0.0036(4) -0.0034(4)
C12 0.0339(8) 0.0348(8) 0.0375(8) 0.0184(7) 0.0005(6) 0.0051(6)
F13 0.0514(6) 0.0367(5) 0.0886(9) 0.0319(6) -0.0025(6) -0.0056(4)
C13 0.0329(8) 0.0300(8) 0.0596(11) 0.0191(7) -0.0019(7) 0.0023(6)
F14 0.0702(7) 0.0368(6) 0.0669(8) -0.0012(5) -0.0262(6) -0.0002(5)
C14 0.0446(9) 0.0317(8) 0.0482(10) 0.0041(7) -0.0140(8) 0.0056(7)
F15 0.1172(11) 0.0678(8) 0.0280(6) 0.0110(5) -0.0140(6) 0.0122(7)
C15 0.0583(11) 0.0444(9) 0.0318(9) 0.0096(7) -0.0082(7) 0.0112(8)
F16 0.0788(7) 0.0502(6) 0.0346(5) 0.0250(5) 0.0045(5) 0.0019(5)
C16 0.0445(9) 0.0371(8) 0.0336(8) 0.0165(7) 0.0000(7) 0.0064(7)
C21 0.0356(8) 0.0290(7) 0.0258(7) 0.0125(6) 0.0002(6) 0.0017(6)
F22 0.0329(5) 0.0555(6) 0.0632(6) 0.0399(5) 0.0059(4) 0.0017(4)
C22 0.0332(8) 0.0351(8) 0.0293(7) 0.0165(6) 0.0014(6) -0.0001(6)
F23 0.0446(5) 0.0504(6) 0.0571(6) 0.0310(5) 0.0047(4) 0.0172(4)
C23 0.0383(8) 0.0342(8) 0.0290(7) 0.0148(6) 0.0008(6) 0.0078(6)
F24 0.0605(6) 0.0351(5) 0.0593(6) 0.0302(5) -0.0026(5) 0.0010(4)
C24 0.0492(9) 0.0258(7) 0.0294(7) 0.0142(6) -0.0016(6) 0.0009(6)
F25 0.0428(5) 0.0455(5) 0.0586(6) 0.0298(5) 0.0055(4) -0.0068(4)
C25 0.0385(8) 0.0303(7) 0.0301(7) 0.0138(6) 0.0018(6) -0.0043(6)
F26 0.0339(5) 0.0467(5) 0.0638(6) 0.0313(5) 0.0070(4) 0.0081(4)
C26 0.0335(8) 0.0310(7) 0.0305(7) 0.0126(6) 0.0009(6) 0.0037(6)

loop_
_atom_type_symbol
_atom_type_description
_atom_type_scat_dispersion_real
_atom_type_scat_dispersion_imag
_atom_type_scat_source
C C 0.0181 0.0091 'International Tables Vol C Tables 4.2.6.8 and 6.1.1.4'
H H 0.0000 0.0000 'International Tables Vol C Tables 4.2.6.8 and 6.1.1.4'
B B 0.0090 0.0039 'International Tables Vol C Tables 4.2.6.8 and 6.1.1.4'
O O 0.0492 0.0322 'International Tables Vol C Tables 4.2.6.8 and 6.1.1.4'
F F 0.0727 0.0534 'International Tables Vol C Tables 4.2.6.8 and 6.1.1.4'

loop_
_geom_angle_atom_site_label_1
_geom_angle_atom_site_label_2
_geom_angle_atom_site_label_3
_geom_angle
B1 O1 C1 123.88(12)
O1 B1 C11 116.91(13)
O1 B1 C21 123.47(13)
C11 B1 C21 119.62(12)
O1 C1 C2 111.13(12)
O1 C1 H1A 109.4
C2 C1 H1A 109.4
O1 C1 H1B 109.4
C2 C1 H1B 109.4
H1A C1 H1B 108.0
C3 C2 C7 119.22(14)
C3 C2 C1 122.99(13)
C7 C2 C1 117.78(13)
C2 C3 C4 120.17(15)
C2 C3 H3 119.9
C4 C3 H3 119.9
C5 C4 C3 120.28(16)
C5 C4 H4 119.9
C3 C4 H4 119.9
C4 C5 C6 119.92(16)
C4 C5 H5 120.0
C6 C5 H5 120.0
C5 C6 C7 120.28(16)
C5 C6 H6 119.9
C7 C6 H6 119.9
C6 C7 C2 120.12(16)
C6 C7 H7 119.9
C2 C7 H7 119.9
C16 C11 C12 114.62(14)
C16 C11 B1 121.84(13)
C12 C11 B1 123.51(13)
F12 C12 C13 116.41(14)
F12 C12 C11 119.91(13)
C13 C12 C11 123.67(15)
F13 C13 C12 120.94(16)
F13 C13 C14 119.93(15)
C12 C13 C14 119.13(15)
F14 C14 C15 120.40(17)
F14 C14 C13 120.15(17)
C15 C14 C13 119.45(15)
F15 C15 C14 120.11(16)
F15 C15 C16 119.90(17)
C14 C15 C16 119.99(16)
F16 C16 C15 116.65(15)
F16 C16 C11 120.19(14)
C15 C16 C11 123.14(16)
C22 C21 C26 115.51(13)
C22 C21 B1 121.17(13)
C26 C21 B1 123.22(13)
F22 C22 C23 116.96(13)
F22 C22 C21 119.65(13)
C23 C22 C21 123.39(14)
F23 C23 C24 120.13(13)
F23 C23 C22 120.89(14)
C24 C23 C22 118.97(14)
F24 C24 C25 120.08(14)
F24 C24 C23 120.04(14)
C25 C24 C23 119.88(13)
F25 C25 C24 119.85(13)
F25 C25 C26 120.71(14)
C24 C25 C26 119.44(14)
F26 C26 C25 117.47(13)
F26 C26 C21 119.77(13)
C25 C26 C21 122.75(14)

loop_
_geom_bond_atom_site_label_1
_geom_bond_atom_site_label_2
_geom_bond_distance
O1 B1 1.333(2)
O1 C1 1.4415(18)
B1 C11 1.579(2)
B1 C21 1.596(2)
C1 C2 1.507(2)
C1 H1A 0.9800
C1 H1B 0.9800
C2 C3 1.384(2)
C2 C7 1.395(2)
C3 C4 1.393(2)
C3 H3 0.9400
C4 C5 1.377(3)
C4 H4 0.9400
C5 C6 1.379(3)
C5 H5 0.9400
C6 C7 1.387(2)
C6 H6 0.9400
C7 H7 0.9400
C11 C16 1.389(2)
C11 C12 1.390(2)
F12 C12 1.3461(18)
C12 C13 1.377(2)
F13 C13 1.338(2)
C13 C14 1.378(3)
F14 C14 1.3360(19)
C14 C15 1.370(3)
F15 C15 1.342(2)
C15 C16 1.375(2)
F16 C16 1.3471(19)
C21 C22 1.380(2)
C21 C26 1.387(2)
F22 C22 1.3465(17)
C22 C23 1.379(2)
F23 C23 1.3344(17)
C23 C24 1.376(2)
F24 C24 1.3386(17)
C24 C25 1.375(2)
F25 C25 1.3456(17)
C25 C26 1.379(2)
F26 C26 1.3451(17)

loop_
_geom_torsion_atom_site_label_1
_geom_torsion_atom_site_label_2
_geom_torsion_atom_site_label_3
_geom_torsion_atom_site_label_4
_geom_torsion
C1 O1 B1 C11 177.44(13)
C1 O1 B1 C21 -2.2(2)
B1 O1 C1 C2 149.92(14)
O1 C1 C2 C3 9.0(2)
O1 C1 C2 C7 -172.57(13)
C7 C2 C3 C4 -0.1(2)
C1 C2 C3 C4 178.32(15)
C2 C3 C4 C5 -0.2(3)
C3 C4 C5 C6 0.3(3)
C4 C5 C6 C7 -0.1(3)
C5 C6 C7 C2 -0.3(3)
C3 C2 C7 C6 0.4(2)
C1 C2 C7 C6 -178.17(15)
O1 B1 C11 C16 -147.74(15)
C21 B1 C11 C16 31.9(2)
O1 B1 C11 C12 30.3(2)
C21 B1 C11 C12 -150.06(14)
C16 C11 C12 F12 -178.98(13)
B1 C11 C12 F12 2.8(2)
C16 C11 C12 C13 -0.5(2)
B1 C11 C12 C13 -178.64(14)
F12 C12 C13 F13 0.5(2)
C11 C12 C13 F13 -178.08(14)
F12 C12 C13 C14 179.60(14)
C11 C12 C13 C14 1.0(2)
F13 C13 C14 F14 -1.3(2)
C12 C13 C14 F14 179.62(14)
F13 C13 C14 C15 178.57(15)
C12 C13 C14 C15 -0.6(3)
F14 C14 C15 F15 -1.2(3)
C13 C14 C15 F15 178.99(15)
F14 C14 C15 C16 179.39(15)
C13 C14 C15 C16 -0.4(3)
F15 C15 C16 F16 0.2(2)
C14 C15 C16 F16 179.59(15)
F15 C15 C16 C11 -178.38(15)
C14 C15 C16 C11 1.0(3)
C12 C11 C16 F16 -179.09(13)
B1 C11 C16 F16 -0.9(2)
C12 C11 C16 C15 -0.6(2)
B1 C11 C16 C15 177.63(15)
O1 B1 C21 C22 -119.38(16)
C11 B1 C21 C22 61.03(19)
O1 B1 C21 C26 64.6(2)
C11 B1 C21 C26 -114.99(16)
C26 C21 C22 F22 177.79(12)
B1 C21 C22 F22 1.5(2)
C26 C21 C22 C23 -1.6(2)
B1 C21 C22 C23 -177.91(13)
F22 C22 C23 F23 1.9(2)
C21 C22 C23 F23 -178.74(13)
F22 C22 C23 C24 -177.04(13)
C21 C22 C23 C24 2.4(2)
F23 C23 C24 F24 -0.1(2)
C22 C23 C24 F24 178.84(13)
F23 C23 C24 C25 -179.73(13)
C22 C23 C24 C25 -0.8(2)
F24 C24 C25 F25 -0.9(2)
C23 C24 C25 F25 178.71(13)
F24 C24 C25 C26 179.03(13)
C23 C24 C25 C26 -1.3(2)
F25 C25 C26 F26 1.1(2)
C24 C25 C26 F26 -178.89(13)
F25 C25 C26 C21 -177.92(13)
C24 C25 C26 C21 2.1(2)
C22 C21 C26 F26 -179.64(12)
B1 C21 C26 F26 -3.4(2)
C22 C21 C26 C25 -0.7(2)
B1 C21 C26 C25 175.56(13)
